data_4123909
loop_
_publ_author_name
'Maier, Josef M.'
'Li, Ping'
'Hwang, Jungwun'
'Smith, Mark D.'
'Shimizu, Ken D.'

_publ_section_title
;
 Measurement of Silver-\p Interactions in Solution Using Molecular Torsion
 Balances.
;
_journal_issue 25
_journal_name_full 'Journal of the American Chemical Society'
_journal_page_first 8014
_journal_page_last 8017
_journal_paper_doi 10.1021/jacs.5b04554
_journal_volume 137
_journal_year 2015
_chemical_formula_moiety 'C15 H14 N2 O2'
_chemical_formula_sum 'C15 H14 N2 O2'
_chemical_formula_weight 254.28
_space_group_crystal_system monoclinic
_space_group_IT_number 14
_space_group_name_Hall '-P 2yn'
_space_group_name_H-M_alt 'P 1 21/n 1'
_symmetry_space_group_name_Hall '-P 2yn'
_symmetry_space_group_name_H-M 'P 1 21/n 1'
_atom_sites_solution_hydrogens geom
_atom_sites_solution_primary direct
_audit_creation_date 2014-10-31
_audit_creation_method
;
Olex2 1.2
(compiled 2014.09.19 svn.r3010 for OlexSys, GUI svn.r4874)
;
_cell_angle_alpha 90
_cell_angle_beta 92.060(3)
_cell_angle_gamma 90
_cell_formula_units_Z 4
_cell_length_a 10.0858(10)
_cell_length_b 10.4130(10)
_cell_length_c 11.4837(11)
_cell_measurement_reflns_used 6310
_cell_measurement_temperature 100(2)
_cell_measurement_theta_max 28.166
_cell_measurement_theta_min 2.641
_cell_volume 1205.3(2)
_computing_cell_refinement 'SAINT v6.45A (Bruker, 2003)'
_computing_data_collection 'SMART v5.631 (Bruker, 2003)'
_computing_data_reduction 'SAINT v6.45A (Bruker, 2003)'
_computing_molecular_graphics 'Olex2 (Dolomanov et al., 2009)'
_computing_publication_material 'Olex2 (Dolomanov et al., 2009)'
_computing_structure_refinement 'ShelXL (Sheldrick, 2008)'
_computing_structure_solution 'ShelXT (Sheldrick, 2008)'
_diffrn_ambient_temperature 100(2)
_diffrn_measured_fraction_theta_full 1.000
_diffrn_measured_fraction_theta_max 1.000
_diffrn_measurement_device_type 'CCD area detector'
_diffrn_measurement_method 'phi and omega scans'
_diffrn_radiation_monochromator graphite
_diffrn_radiation_type MoK\a
_diffrn_radiation_wavelength 0.71073
_diffrn_reflns_av_R_equivalents 0.0474
_diffrn_reflns_av_unetI/netI 0.0264
_diffrn_reflns_laue_measured_fraction_full 1.000
_diffrn_reflns_laue_measured_fraction_max 1.000
_diffrn_reflns_limit_h_max 13
_diffrn_reflns_limit_h_min -13
_diffrn_reflns_limit_k_max 13
_diffrn_reflns_limit_k_min -13
_diffrn_reflns_limit_l_max 15
_diffrn_reflns_limit_l_min -15
_diffrn_reflns_number 18635
_diffrn_reflns_point_group_measured_fraction_full 1.000
_diffrn_reflns_point_group_measured_fraction_max 1.000
_diffrn_reflns_theta_full 27.500
_diffrn_reflns_theta_max 27.680
_diffrn_reflns_theta_min 2.641
_diffrn_source_current 35.0
_diffrn_source_power 1.575
_diffrn_source_voltage 45.0
_exptl_absorpt_coefficient_mu 0.095
_exptl_absorpt_correction_type none
_exptl_crystal_colour colorless
_exptl_crystal_density_diffrn 1.401
_exptl_crystal_description tablet
_exptl_crystal_F_000 536
_exptl_crystal_size_max 0.48
_exptl_crystal_size_mid 0.44
_exptl_crystal_size_min 0.4
_refine_diff_density_max 0.316
_refine_diff_density_min -0.321
_refine_diff_density_rms 0.059
_refine_ls_extinction_method none
_refine_ls_goodness_of_fit_ref 1.057
_refine_ls_hydrogen_treatment constr
_refine_ls_matrix_type full
_refine_ls_number_parameters 173
_refine_ls_number_reflns 2814
_refine_ls_number_restraints 0
_refine_ls_restrained_S_all 1.057
_refine_ls_R_factor_all 0.0443
_refine_ls_R_factor_gt 0.0398
_refine_ls_shift/su_max 0.000
_refine_ls_shift/su_mean 0.000
_refine_ls_structure_factor_coef Fsqd
_refine_ls_weighting_details 'w=1/[\s^2^(Fo^2^)+(0.0621P)^2^+0.3200P] where P=(Fo^2^+2Fc^2^)/3'
_refine_ls_weighting_scheme calc
_refine_ls_wR_factor_gt 0.1051
_refine_ls_wR_factor_ref 0.1089
_reflns_number_gt 2504
_reflns_number_total 2814
_reflns_threshold_expression 'I > 2\s(I)'
_cod_data_source_file ja5b04554_si_004.cif
_cod_data_source_block jmm212m
_cod_database_code 4123909
_shelxl_version_number 2014/6
_shelx_space_group_comment
;
The symmetry employed for this shelxl refinement is uniquely defined
by the following loop, which should always be used as a source of
symmetry information in preference to the above space-group names.
They are only intended as comments.
;
_shelx_estimated_absorpt_t_max 0.963
_shelx_estimated_absorpt_t_min 0.956
_olex2_refinement_description
;
1. Fixed Uiso
 At 1.2 times of:
  All C(H) groups, All C(H,H) groups
 At 1.5 times of:
  All C(H,H,H) groups
2.a Ternary CH refined with riding coordinates:
 C2(H2), C3(H3), C6(H6), C7(H7)
2.b Secondary CH2 refined with riding coordinates:
 C1(H1A,H1B)
2.c Aromatic/amide H refined with riding coordinates:
 C8(H8), C9(H9), C12(H12), C13(H13), C14(H14)
2.d Idealised Me refined as rotating group:
 C15(H15A,H15B,H15C)
;
_olex2_submission_special_instructions 'No special instructions were received'

loop_
_space_group_symop_operation_xyz
'x, y, z'
'-x+1/2, y+1/2, -z+1/2'
'-x, -y, -z'
'x-1/2, -y-1/2, z-1/2'

loop_
_atom_site_label
_atom_site_type_symbol
_atom_site_fract_x
_atom_site_fract_y
_atom_site_fract_z
_atom_site_U_iso_or_equiv
_atom_site_adp_type
_atom_site_occupancy
_atom_site_site_symmetry_order
_atom_site_calc_flag
_atom_site_refinement_flags_posn
O1 O 0.37712(8) 0.24620(9) 0.48670(7) 0.0258(2) Uani 1 1 d .
O2 O 0.81684(8) 0.14594(8) 0.48191(7) 0.0224(2) Uani 1 1 d .
N1 N 0.59819(9) 0.20543(9) 0.46043(8) 0.0162(2) Uani 1 1 d .
N2 N 0.55395(10) 0.19198(9) 0.26072(8) 0.0198(2) Uani 1 1 d .
C1 C 0.60133(12) 0.13102(12) 0.82521(10) 0.0236(3) Uani 1 1 d .
H1A H 0.5749 0.0399 0.8326 0.028 Uiso 1 1 calc R
H1B H 0.6171 0.1696 0.9033 0.028 Uiso 1 1 calc R
C2 C 0.50354(12) 0.20948(11) 0.74731(10) 0.0207(2) Uani 1 1 d .
H2 H 0.4133 0.2234 0.7784 0.025 Uiso 1 1 calc R
C3 C 0.50968(11) 0.12732(11) 0.63307(9) 0.0186(2) Uani 1 1 d .
H3 H 0.4522 0.0494 0.6379 0.022 Uiso 1 1 calc R
C4 C 0.48032(11) 0.19951(10) 0.52137(9) 0.0177(2) Uani 1 1 d .
C5 C 0.70614(11) 0.14722(10) 0.51881(9) 0.0170(2) Uani 1 1 d .
C6 C 0.65735(11) 0.08935(10) 0.62981(9) 0.0186(2) Uani 1 1 d .
H6 H 0.6681 -0.0061 0.6299 0.022 Uiso 1 1 calc R
C7 C 0.71891(12) 0.14994(11) 0.74476(10) 0.0204(2) Uani 1 1 d .
H7 H 0.8062 0.1143 0.7733 0.024 Uiso 1 1 calc R
C8 C 0.71258(12) 0.29395(11) 0.72755(10) 0.0197(2) Uani 1 1 d .
H8 H 0.7861 0.3494 0.7177 0.024 Uiso 1 1 calc R
C9 C 0.58581(11) 0.32910(11) 0.72857(10) 0.0200(2) Uani 1 1 d .
H9 H 0.5527 0.4140 0.7192 0.024 Uiso 1 1 calc R
C10 C 0.60527(10) 0.26337(10) 0.34729(9) 0.0163(2) Uani 1 1 d .
C11 C 0.66153(11) 0.38442(11) 0.33538(10) 0.0191(2) Uani 1 1 d .
C12 C 0.66111(11) 0.43331(11) 0.22244(10) 0.0216(2) Uani 1 1 d .
H12 H 0.6983 0.5155 0.2085 0.026 Uiso 1 1 calc R
C13 C 0.60674(11) 0.36284(12) 0.13044(10) 0.0223(3) Uani 1 1 d .
H13 H 0.6051 0.3959 0.0533 0.027 Uiso 1 1 calc R
C14 C 0.55491(12) 0.24311(12) 0.15377(10) 0.0224(3) Uani 1 1 d .
H14 H 0.5180 0.1945 0.0906 0.027 Uiso 1 1 calc R
C15 C 0.71951(14) 0.45824(12) 0.43708(11) 0.0287(3) Uani 1 1 d .
H15A H 0.6552 0.4615 0.4990 0.043 Uiso 1 1 calc GR
H15B H 0.7405 0.5457 0.4123 0.043 Uiso 1 1 calc GR
H15C H 0.8007 0.4157 0.4664 0.043 Uiso 1 1 calc GR

loop_
_atom_site_aniso_label
_atom_site_aniso_U_11
_atom_site_aniso_U_22
_atom_site_aniso_U_33
_atom_site_aniso_U_23
_atom_site_aniso_U_13
_atom_site_aniso_U_12
O1 0.0189(4) 0.0347(5) 0.0237(5) 0.0028(4) -0.0008(3) 0.0019(3)
O2 0.0213(4) 0.0265(4) 0.0193(4) -0.0032(3) 0.0001(3) 0.0053(3)
N1 0.0187(5) 0.0157(4) 0.0141(4) 0.0010(3) -0.0006(3) -0.0001(3)
N2 0.0214(5) 0.0217(5) 0.0163(5) -0.0002(4) -0.0002(3) -0.0009(4)
C1 0.0323(6) 0.0238(6) 0.0146(5) -0.0003(4) 0.0005(4) -0.0012(5)
C2 0.0228(6) 0.0223(6) 0.0170(5) -0.0018(4) 0.0030(4) -0.0019(4)
C3 0.0232(5) 0.0173(5) 0.0153(5) 0.0000(4) 0.0004(4) -0.0040(4)
C4 0.0194(5) 0.0172(5) 0.0165(5) -0.0011(4) 0.0000(4) -0.0037(4)
C5 0.0221(5) 0.0143(5) 0.0144(5) -0.0033(4) -0.0024(4) 0.0016(4)
C6 0.0262(6) 0.0150(5) 0.0146(5) -0.0007(4) -0.0016(4) 0.0010(4)
C7 0.0256(6) 0.0214(6) 0.0138(5) -0.0013(4) -0.0030(4) 0.0029(4)
C8 0.0228(6) 0.0206(5) 0.0157(5) -0.0053(4) -0.0007(4) -0.0024(4)
C9 0.0247(6) 0.0172(5) 0.0180(5) -0.0047(4) 0.0011(4) -0.0002(4)
C10 0.0159(5) 0.0184(5) 0.0147(5) 0.0021(4) 0.0011(4) 0.0028(4)
C11 0.0191(5) 0.0181(5) 0.0200(6) 0.0013(4) 0.0015(4) 0.0017(4)
C12 0.0208(5) 0.0199(5) 0.0243(6) 0.0048(4) 0.0044(4) 0.0014(4)
C13 0.0203(5) 0.0295(6) 0.0173(5) 0.0064(4) 0.0030(4) 0.0040(4)
C14 0.0231(6) 0.0285(6) 0.0156(5) -0.0002(4) -0.0004(4) -0.0005(5)
C15 0.0413(7) 0.0199(6) 0.0246(6) -0.0004(5) -0.0020(5) -0.0080(5)

loop_
_atom_type_symbol
_atom_type_description
_atom_type_scat_dispersion_real
_atom_type_scat_dispersion_imag
_atom_type_scat_source
C C 0.0033 0.0016 'International Tables Vol C Tables 4.2.6.8 and 6.1.1.4'
H H 0.0000 0.0000 'International Tables Vol C Tables 4.2.6.8 and 6.1.1.4'
N N 0.0061 0.0033 'International Tables Vol C Tables 4.2.6.8 and 6.1.1.4'
O O 0.0106 0.0060 'International Tables Vol C Tables 4.2.6.8 and 6.1.1.4'

loop_
_geom_angle_atom_site_label_1
_geom_angle_atom_site_label_2
_geom_angle_atom_site_label_3
_geom_angle
C4 N1 C10 122.71(9)
C5 N1 C4 113.68(9)
C5 N1 C10 123.59(9)
C10 N2 C14 116.59(10)
H1A C1 H1B 110.3
C2 C1 H1A 112.9
C2 C1 H1B 112.9
C2 C1 C7 94.26(9)
C7 C1 H1A 112.9
C7 C1 H1B 112.9
C1 C2 H2 116.2
C1 C2 C3 98.77(9)
C3 C2 H2 116.2
C9 C2 C1 100.12(9)
C9 C2 H2 116.2
C9 C2 C3 106.92(9)
C2 C3 H3 110.8
C4 C3 C2 115.29(9)
C4 C3 H3 110.8
C4 C3 C6 105.52(9)
C6 C3 C2 103.13(9)
C6 C3 H3 110.8
O1 C4 N1 123.76(10)
O1 C4 C3 128.63(10)
N1 C4 C3 107.61(9)
O2 C5 N1 123.42(10)
O2 C5 C6 128.72(10)
N1 C5 C6 107.86(9)
C3 C6 H6 111.1
C3 C6 C7 103.27(9)
C5 C6 C3 105.23(9)
C5 C6 H6 111.1
C5 C6 C7 114.75(9)
C7 C6 H6 111.1
C1 C7 C6 99.38(9)
C1 C7 H7 116.3
C6 C7 H7 116.3
C8 C7 C1 100.08(9)
C8 C7 C6 105.94(9)
C8 C7 H7 116.3
C7 C8 H8 126.0
C9 C8 C7 107.90(10)
C9 C8 H8 126.0
C2 C9 H9 126.1
C8 C9 C2 107.83(10)
C8 C9 H9 126.1
N2 C10 N1 114.23(9)
N2 C10 C11 125.56(10)
C11 C10 N1 120.21(10)
C10 C11 C12 115.79(10)
C10 C11 C15 122.49(10)
C12 C11 C15 121.73(10)
C11 C12 H12 119.8
C13 C12 C11 120.33(11)
C13 C12 H12 119.8
C12 C13 H13 120.9
C14 C13 C12 118.22(10)
C14 C13 H13 120.9
N2 C14 C13 123.49(11)
N2 C14 H14 118.3
C13 C14 H14 118.3
C11 C15 H15A 109.5
C11 C15 H15B 109.5
C11 C15 H15C 109.5
H15A C15 H15B 109.5
H15A C15 H15C 109.5
H15B C15 H15C 109.5

loop_
_geom_bond_atom_site_label_1
_geom_bond_atom_site_label_2
_geom_bond_distance
O1 C4 1.2036(14)
O2 C5 1.2085(14)
N1 C4 1.4023(14)
N1 C5 1.3963(14)
N1 C10 1.4366(13)
N2 C10 1.3311(15)
N2 C14 1.3390(15)
C1 H1A 0.9900
C1 H1B 0.9900
C1 C2 1.5418(17)
C1 C7 1.5419(17)
C2 H2 1.0000
C2 C3 1.5693(15)
C2 C9 1.5163(16)
C3 H3 1.0000
C3 C4 1.5069(15)
C3 C6 1.5427(16)
C5 C6 1.5083(15)
C6 H6 1.0000
C6 C7 1.5707(15)
C7 H7 1.0000
C7 C8 1.5137(16)
C8 H8 0.9500
C8 C9 1.3304(16)
C9 H9 0.9500
C10 C11 1.3911(16)
C11 C12 1.3932(16)
C11 C15 1.4992(16)
C12 H12 0.9500
C12 C13 1.3833(17)
C13 H13 0.9500
C13 C14 1.3818(17)
C14 H14 0.9500
C15 H15A 0.9800
C15 H15B 0.9800
C15 H15C 0.9800

loop_
_geom_torsion_atom_site_label_1
_geom_torsion_atom_site_label_2
_geom_torsion_atom_site_label_3
_geom_torsion_atom_site_label_4
_geom_torsion
O2 C5 C6 C3 177.30(11)
O2 C5 C6 C7 64.51(15)
N1 C5 C6 C3 -3.18(11)
N1 C5 C6 C7 -115.97(10)
N1 C10 C11 C12 -178.68(9)
N1 C10 C11 C15 1.46(16)
N2 C10 C11 C12 0.91(17)
N2 C10 C11 C15 -178.95(11)
C1 C2 C3 C4 -152.85(9)
C1 C2 C3 C6 -38.39(10)
C1 C2 C9 C8 32.61(11)
C1 C7 C8 C9 -33.19(11)
C2 C1 C7 C6 -58.62(9)
C2 C1 C7 C8 49.56(10)
C2 C3 C4 O1 -67.52(15)
C2 C3 C4 N1 112.05(10)
C2 C3 C6 C5 -118.81(9)
C2 C3 C6 C7 1.85(10)
C3 C2 C9 C8 -69.88(11)
C3 C6 C7 C1 35.36(10)
C3 C6 C7 C8 -68.04(11)
C4 N1 C5 O2 -177.70(10)
C4 N1 C5 C6 2.75(12)
C4 N1 C10 N2 -75.86(13)
C4 N1 C10 C11 103.78(12)
C4 C3 C6 C5 2.52(11)
C4 C3 C6 C7 123.18(9)
C5 N1 C4 O1 178.54(10)
C5 N1 C4 C3 -1.07(12)
C5 N1 C10 N2 102.52(12)
C5 N1 C10 C11 -77.84(13)
C5 C6 C7 C1 149.30(9)
C5 C6 C7 C8 45.90(12)
C6 C3 C4 O1 179.40(11)
C6 C3 C4 N1 -1.02(11)
C6 C7 C8 C9 69.70(11)
C7 C1 C2 C3 59.72(9)
C7 C1 C2 C9 -49.34(9)
C7 C8 C9 C2 0.35(12)
C9 C2 C3 C4 -49.39(13)
C9 C2 C3 C6 65.07(11)
C10 N1 C4 O1 -2.94(17)
C10 N1 C4 C3 177.46(9)
C10 N1 C5 O2 3.79(16)
C10 N1 C5 C6 -175.76(9)
C10 N2 C14 C13 0.66(17)
C10 C11 C12 C13 0.19(16)
C11 C12 C13 C14 -0.76(17)
C12 C13 C14 N2 0.33(18)
C14 N2 C10 N1 178.29(9)
C14 N2 C10 C11 -1.32(17)
C15 C11 C12 C13 -179.95(11)
